data_4313820
loop_
_publ_author_name
'Craig B. Pamplin'
'Steven J. Rettig'
'Brian O. Patrick'
'Brian R. James'

_publ_contact_author_address
;
Dept. of Chemistry
University of British Columbia
2036 Main Mall
Vancouver, BC, Canada
V6T 1Z1
;
_publ_contact_author_email ' brj@chem.ubc.ca '
_publ_contact_author_fax ' 604 822-2847 '
_publ_contact_author_name ' Prof. Brian R. James'
_publ_contact_author_phone ' 604 822-6645 '
_publ_section_title
;
 Solution Behavior and Structural Diversity of
 Bis(dialkylphosphino)methane Complexes of Palladium
;
_journal_name_full 'Inorganic Chemistry'
_journal_page_first 4117
_journal_page_last 4126
_journal_paper_doi 10.1021/ic030048o
_journal_volume 42
_journal_year 2003
_chemical_formula_moiety 'C18 H44 Cl4 P4 Pd2 '
_chemical_formula_sum 'C18 H44 Cl4 P4 Pd2'
_chemical_formula_weight 739.05
_space_group_IT_number 14
_symmetry_cell_setting monoclinic
_symmetry_Int_Tables_number 14
_symmetry_space_group_name_Hall '-P 2yn'
_symmetry_space_group_name_H-M 'P 1 21/n 1'
_audit_creation_date 2003-01-30
_audit_creation_method 'by teXsan v1.8'
_audit_update_record
;
?
;
_cell_angle_alpha 90
_cell_angle_beta 104.3174(5)
_cell_angle_gamma 90
_cell_formula_units_Z 2
_cell_length_a 10.7360(6)
_cell_length_b 11.667(2)
_cell_length_c 11.9135(3)
_cell_measurement_reflns_used 9827
_cell_measurement_temperature 293.2
_cell_measurement_theta_max 27.96
_cell_measurement_theta_min 3.53
_cell_volume 1445.9(3)
_computing_cell_refinement 'd*TREK (MSC, 1996-1998)'
_computing_data_collection 'd*TREK (MSC, 1996-1998)'
_computing_data_reduction 'd*TREK (MSC, 1996-1998)'
_computing_publication_material 'teXsan (MSC, 1992-1997)'
_computing_structure_refinement 'teXsan (MSC, 1992-1997)'
_computing_structure_solution
;
SIR97 (Altomare, et. al. 1998)
;
_diffrn_ambient_temperature 293.2
_diffrn_detector_area_resol_mean 11.76
_diffrn_measurement_device_type 'Rigaku/ADSC CCD'
_diffrn_measurement_method 'area detector'
_diffrn_orient_matrix_UB_11 0.00000
_diffrn_orient_matrix_UB_12 0.00000
_diffrn_orient_matrix_UB_13 0.00000
_diffrn_orient_matrix_UB_21 0.00000
_diffrn_orient_matrix_UB_22 0.00000
_diffrn_orient_matrix_UB_23 0.00000
_diffrn_orient_matrix_UB_31 0.00000
_diffrn_orient_matrix_UB_32 0.00000
_diffrn_orient_matrix_UB_33 0.00000
_diffrn_radiation_detector CCD
_diffrn_radiation_monochromator graphite
_diffrn_radiation_source 'X-ray tube'
_diffrn_radiation_type 'Mo K\a'
_diffrn_radiation_wavelength 0.7107
_diffrn_reflns_av_R_equivalents 0.05408
_diffrn_reflns_av_sigmaI/netI 0.090
_diffrn_reflns_limit_h_max 13
_diffrn_reflns_limit_h_min -14
_diffrn_reflns_limit_k_max 15
_diffrn_reflns_limit_k_min -14
_diffrn_reflns_limit_l_max 15
_diffrn_reflns_limit_l_min -15
_diffrn_reflns_number 11858
_diffrn_reflns_reduction_process 'Lp corrections applied'
_diffrn_reflns_theta_max 27.96
_diffrn_reflns_theta_min 3.53
_diffrn_standards_decay_% 0.00
_diffrn_standards_interval_count 0
_diffrn_standards_number 0
_exptl_absorpt_coefficient_mu 1.841
_exptl_absorpt_correction_T_max 1.000
_exptl_absorpt_correction_T_min 0.7557
_exptl_absorpt_correction_type multi-scan
_exptl_crystal_colour orange
_exptl_crystal_density_diffrn 1.697
_exptl_crystal_density_meas ?
_exptl_crystal_description block
_exptl_crystal_F_000 744.00
_exptl_crystal_size_max 0.60
_exptl_crystal_size_mid 0.50
_exptl_crystal_size_min 0.40
_refine_diff_density_max 0.71
_refine_diff_density_min -1.03
_refine_ls_extinction_method none
_refine_ls_goodness_of_fit_all 1.178
_refine_ls_goodness_of_fit_ref 1.178
_refine_ls_hydrogen_treatment noref
_refine_ls_matrix_type full
_refine_ls_number_constraints 0
_refine_ls_number_parameters 127
_refine_ls_number_reflns 3221
_refine_ls_number_restraints 0
_refine_ls_R_factor_all 0.0410
_refine_ls_R_factor_gt 0.0293
_refine_ls_shift/su_max 0.0010
_refine_ls_shift/su_mean 0.0240
_refine_ls_structure_factor_coef Fsqd
_refine_ls_weighting_details 'w = 1/[\s^2^(Fo^2^)]'
_refine_ls_weighting_scheme sigma
_refine_ls_wR_factor_all 0.1047
_refine_ls_wR_factor_ref 0.0616
_reflns_number_gt 3148
_reflns_number_total 3375
_reflns_threshold_expression I>3.00\s(I)
_cod_data_source_file ic030048o_3.cif
_cod_data_source_block bj289/#4a
_cod_depositor_comments
;
The following automatic conversions were performed:

'_exptl_crystal_density_meas' value 'not measured' was changed to '?'
- the value is perceived as not measured.

Automatic conversion script
Id: cif_fix_values 3008 2015-01-20 13:52:24Z robertas 
;
_cod_original_cell_volume 1445.9(2)
_cod_original_sg_symbol_H-M 'P 21/n '
_cod_original_formula_sum 'C18 H44 Cl4 P4 Pd2 '
_cod_database_code 4313820

loop_
_symmetry_equiv_pos_as_xyz
'   +x,   +y,   +z'
1/2-x,1/2+y,1/2-z
'   -x,   -y,   -z'
1/2+x,1/2-y,1/2+z

loop_
_atom_site_label
_atom_site_fract_x
_atom_site_fract_y
_atom_site_fract_z
_atom_site_U_iso_or_equiv
_atom_site_occupancy
_atom_site_refinement_flags
_atom_site_adp_type
_atom_site_calc_flag
_atom_site_calc_attached_atom
Pd(1) 0.35459(2) 0.01603(2) 0.52443(1) 0.01793(8) 1.000 . Uani d ?
Cl(1) 0.38964(8) -0.17372(6) 0.57754(6) 0.0374(2) 1.000 . Uani d ?
Cl(2) 0.29516(8) 0.20288(6) 0.47512(6) 0.0406(2) 1.000 . Uani d ?
P(1) 0.45316(6) 0.07971(6) 0.70981(5) 0.0203(1) 1.000 . Uani d ?
P(2) 0.72851(6) 0.04853(6) 0.66310(5) 0.0188(1) 1.000 . Uani d ?
C(1) 0.6132(2) 0.1367(2) 0.7148(2) 0.0215(5) 1.000 . Uani d ?
C(2) 0.3760(3) 0.2020(3) 0.7602(2) 0.0343(7) 1.000 . Uani d ?
C(3) 0.4342(3) 0.2434(4) 0.8836(3) 0.0476(9) 1.000 . Uani d ?
C(4) 0.4701(3) -0.0258(3) 0.8255(2) 0.0339(8) 1.000 . Uani d ?
C(5) 0.3406(4) -0.0586(4) 0.8458(3) 0.052(1) 1.000 . Uani d ?
C(6) 0.7847(3) -0.0620(2) 0.7724(2) 0.0304(7) 1.000 . Uani d ?
C(7) 0.8383(5) -0.0210(3) 0.8959(3) 0.052(1) 1.000 . Uani d ?
C(8) 0.8639(3) 0.1462(3) 0.6775(3) 0.0315(7) 1.000 . Uani d ?
C(9) 0.9835(3) 0.0889(4) 0.6550(4) 0.054(1) 1.000 . Uani d ?
H(1) 0.6009 0.2071 0.6686 0.026 1.000 . Uiso c ?
H(2) 0.6531 0.1554 0.7960 0.026 1.000 . Uiso c ?
H(3) 0.3786 0.2663 0.7078 0.041 1.000 . Uiso c ?
H(4) 0.2864 0.1810 0.7550 0.041 1.000 . Uiso c ?
H(5) 0.4308 0.1815 0.9383 0.057 1.000 . Uiso c ?
H(6) 0.5239 0.2660 0.8912 0.057 1.000 . Uiso c ?
H(7) 0.3853 0.3094 0.9004 0.057 1.000 . Uiso c ?
H(8) 0.5113 -0.0947 0.8043 0.041 1.000 . Uiso c ?
H(9) 0.5240 0.0065 0.8971 0.041 1.000 . Uiso c ?
H(10) 0.2992 0.0097 0.8680 0.063 1.000 . Uiso c ?
H(11) 0.2861 -0.0908 0.7744 0.063 1.000 . Uiso c ?
H(12) 0.3529 -0.1156 0.9079 0.063 1.000 . Uiso c ?
H(13) 0.7121 -0.1129 0.7721 0.036 1.000 . Uiso c ?
H(14) 0.8527 -0.1054 0.7494 0.036 1.000 . Uiso c ?
H(15) 0.8648 -0.0872 0.9468 0.063 1.000 . Uiso c ?
H(16) 0.9126 0.0288 0.8991 0.063 1.000 . Uiso c ?
H(17) 0.7719 0.0220 0.9215 0.063 1.000 . Uiso c ?
H(18) 0.8382 0.2088 0.6217 0.038 1.000 . Uiso c ?
H(19) 0.8857 0.1774 0.7562 0.038 1.000 . Uiso c ?
H(20) 1.0111 0.0266 0.7110 0.065 1.000 . Uiso c ?
H(21) 0.9633 0.0577 0.5763 0.065 1.000 . Uiso c ?
H(22) 1.0526 0.1455 0.6639 0.065 1.000 . Uiso c ?

loop_
_atom_site_aniso_label
_atom_site_aniso_U_11
_atom_site_aniso_U_22
_atom_site_aniso_U_33
_atom_site_aniso_U_12
_atom_site_aniso_U_13
_atom_site_aniso_U_23
Pd(1) 0.0169(2) 0.0197(2) 0.0159(1) 0.00050(6) 0.0017(1) -0.00150(6)
Cl(1) 0.0542(4) 0.0241(3) 0.0325(3) 0.0038(3) 0.0079(3) 0.0045(3)
Cl(2) 0.0599(5) 0.0253(3) 0.0297(3) 0.0127(3) -0.0021(3) -0.0012(3)
P(1) 0.0189(3) 0.0256(3) 0.0156(3) -0.0006(2) 0.0029(2) -0.0026(2)
P(2) 0.0180(3) 0.0196(3) 0.0172(3) -0.0005(2) 0.0013(2) -0.0025(2)
C(1) 0.024(1) 0.018(1) 0.022(1) -0.0001(9) 0.0055(9) -0.0036(9)
C(2) 0.028(1) 0.044(2) 0.031(1) 0.008(1) 0.006(1) -0.012(1)
C(3) 0.037(1) 0.071(2) 0.034(1) 0.005(2) 0.008(1) -0.026(2)
C(4) 0.037(2) 0.041(2) 0.021(1) -0.013(1) 0.002(1) 0.006(1)
C(5) 0.051(2) 0.074(3) 0.034(2) -0.027(2) 0.013(1) 0.005(2)
C(6) 0.036(1) 0.026(1) 0.024(1) 0.007(1) -0.001(1) 0.004(1)
C(7) 0.069(3) 0.053(2) 0.024(1) 0.009(2) -0.009(2) 0.002(1)
C(8) 0.024(1) 0.035(1) 0.034(1) -0.009(1) 0.005(1) -0.006(1)
C(9) 0.028(1) 0.065(3) 0.075(3) 0.000(2) 0.022(2) 0.005(2)

loop_
_atom_type_symbol
_atom_type_oxidation_number
_atom_type_number_in_cell
_atom_type_scat_dispersion_real
_atom_type_scat_dispersion_imag
_atom_type_scat_source
C 0 36 0.002 0.002
;International Tables for Crystallography
(1992, Vol. C, Tables 4.2.6.8 and 6.1.1.1)
;
H 0 88 0.000 0.000
;International Tables for Crystallography
(1992, Vol. C, Table 6.1.1.2)
;
Cl 0 8 0.132 0.159
;International Tables for Crystallography
(1992, Vol. C, Tables 4.2.6.8 and 6.1.1.1)
;
P 0 8 0.090 0.095
;International Tables for Crystallography
(1992, Vol. C, Tables 4.2.6.8 and 6.1.1.1)
;
Pd 0 4 -1.177 1.007
;International Tables for Crystallography
(1992, Vol. C, Tables 4.2.6.8 and 6.1.1.1)
;

loop_
_geom_angle_atom_site_label_1
_geom_angle_atom_site_label_2
_geom_angle_atom_site_label_3
_geom_angle
_geom_angle_site_symmetry_1
_geom_angle_site_symmetry_2
_geom_angle_site_symmetry_3
_geom_angle_publ_flag
Cl(1) Pd(1) Cl(2) 173.08(3) . . . yes
Cl(1) Pd(1) P(1) 92.36(2) . . . yes
Cl(1) Pd(1) P(2) 87.15(2) . . 3_656 yes
Cl(2) Pd(1) P(1) 88.40(2) . . . yes
Cl(2) Pd(1) P(2) 92.60(2) . . 3_656 yes
P(1) Pd(1) P(2) 175.69(2) . . 3_656 yes
Pd(1) P(1) C(1) 110.54(8) . . . yes
Pd(1) P(1) C(2) 115.22(9) . . . yes
Pd(1) P(1) C(4) 116.1(1) . . . yes
C(1) P(1) C(2) 101.8(1) . . . yes
C(1) P(1) C(4) 107.6(1) . . . yes
C(2) P(1) C(4) 104.3(2) . . . yes
Pd(1) P(2) C(1) 112.11(8) 3_656 . . yes
Pd(1) P(2) C(6) 116.0(1) 3_656 . . yes
Pd(1) P(2) C(8) 113.71(9) 3_656 . . yes
C(1) P(2) C(6) 106.8(1) . . . yes
C(1) P(2) C(8) 101.9(1) . . . yes
C(6) P(2) C(8) 105.0(1) . . . yes
P(1) C(1) P(2) 119.5(1) . . . yes
P(1) C(1) H(1) 106.9 . . . no
P(1) C(1) H(2) 106.9 . . . no
P(2) C(1) H(1) 106.9 . . . no
P(2) C(1) H(2) 106.9 . . . no
H(1) C(1) H(2) 109.5 . . . no
P(1) C(2) C(3) 117.0(2) . . . yes
P(1) C(2) H(3) 107.6 . . . no
P(1) C(2) H(4) 107.6 . . . no
C(3) C(2) H(3) 107.5 . . . no
C(3) C(2) H(4) 107.6 . . . no
H(3) C(2) H(4) 109.4 . . . no
C(2) C(3) H(5) 109.5 . . . no
C(2) C(3) H(6) 109.5 . . . no
C(2) C(3) H(7) 109.5 . . . no
H(5) C(3) H(6) 109.5 . . . no
H(5) C(3) H(7) 109.5 . . . no
H(6) C(3) H(7) 109.4 . . . no
P(1) C(4) C(5) 111.5(2) . . . yes
P(1) C(4) H(8) 109.0 . . . no
P(1) C(4) H(9) 109.0 . . . no
C(5) C(4) H(8) 108.9 . . . no
C(5) C(4) H(9) 108.9 . . . no
H(8) C(4) H(9) 109.5 . . . no
C(4) C(5) H(10) 109.4 . . . no
C(4) C(5) H(11) 109.4 . . . no
C(4) C(5) H(12) 109.5 . . . no
H(10) C(5) H(11) 109.5 . . . no
H(10) C(5) H(12) 109.5 . . . no
H(11) C(5) H(12) 109.6 . . . no
P(2) C(6) C(7) 116.6(2) . . . yes
P(2) C(6) H(13) 107.7 . . . no
P(2) C(6) H(14) 107.6 . . . no
C(7) C(6) H(13) 107.7 . . . no
C(7) C(6) H(14) 107.7 . . . no
H(13) C(6) H(14) 109.5 . . . no
C(6) C(7) H(15) 109.5 . . . no
C(6) C(7) H(16) 109.5 . . . no
C(6) C(7) H(17) 109.4 . . . no
H(15) C(7) H(16) 109.5 . . . no
H(15) C(7) H(17) 109.5 . . . no
H(16) C(7) H(17) 109.4 . . . no
P(2) C(8) C(9) 113.3(2) . . . yes
P(2) C(8) H(18) 108.5 . . . no
P(2) C(8) H(19) 108.6 . . . no
C(9) C(8) H(18) 108.4 . . . no
C(9) C(8) H(19) 108.6 . . . no
H(18) C(8) H(19) 109.5 . . . no
C(8) C(9) H(20) 109.3 . . . no
C(8) C(9) H(21) 109.5 . . . no
C(8) C(9) H(22) 109.4 . . . no
H(20) C(9) H(21) 109.5 . . . no
H(20) C(9) H(22) 109.5 . . . no
H(21) C(9) H(22) 109.6 . . . no

loop_
_geom_bond_atom_site_label_1
_geom_bond_atom_site_label_2
_geom_bond_distance
_geom_bond_site_symmetry_1
_geom_bond_site_symmetry_2
_geom_bond_publ_flag
Pd(1) Cl(1) 2.3077(7) . . yes
Pd(1) Cl(2) 2.3064(7) . . yes
Pd(1) P(1) 2.3223(6) . . yes
Pd(1) P(2) 2.3171(6) . 3_656 yes
P(1) C(1) 1.830(2) . . yes
P(1) C(2) 1.824(3) . . yes
P(1) C(4) 1.823(3) . . yes
P(2) C(1) 1.830(2) . . yes
P(2) C(6) 1.826(3) . . yes
P(2) C(8) 1.822(3) . . yes
C(1) H(1) 0.98 . . no
C(1) H(2) 0.98 . . no
C(2) C(3) 1.526(4) . . yes
C(2) H(3) 0.98 . . no
C(2) H(4) 0.98 . . no
C(3) H(5) 0.98 . . no
C(3) H(6) 0.98 . . no
C(3) H(7) 0.98 . . no
C(4) C(5) 1.519(4) . . yes
C(4) H(8) 0.98 . . no
C(4) H(9) 0.98 . . no
C(5) H(10) 0.98 . . no
C(5) H(11) 0.98 . . no
C(5) H(12) 0.98 . . no
C(6) C(7) 1.519(4) . . yes
C(6) H(13) 0.98 . . no
C(6) H(14) 0.98 . . no
C(7) H(15) 0.98 . . no
C(7) H(16) 0.98 . . no
C(7) H(17) 0.98 . . no
C(8) C(9) 1.529(4) . . yes
C(8) H(18) 0.98 . . no
C(8) H(19) 0.98 . . no
C(9) H(20) 0.98 . . no
C(9) H(21) 0.98 . . no
C(9) H(22) 0.98 . . no

loop_
_geom_contact_atom_site_label_1
_geom_contact_atom_site_label_2
_geom_contact_distance
_geom_contact_site_symmetry_1
_geom_contact_site_symmetry_2
_geom_contact_publ_flag
Pd(1) Pd(1) 3.3356(4) . 3_656 no

loop_
_geom_torsion_atom_site_label_1
_geom_torsion_atom_site_label_2
_geom_torsion_atom_site_label_3
_geom_torsion_atom_site_label_4
_geom_torsion_site_symmetry_1
_geom_torsion_site_symmetry_2
_geom_torsion_site_symmetry_3
_geom_torsion_site_symmetry_4
_geom_torsion
_geom_torsion_publ_flag
Pd(1) P(1) C(1) P(2) . . . . -53.4(2) no
Pd(1) P(1) C(2) C(3) . . . . 177.4(2) no
Pd(1) P(1) C(4) C(5) . . . . -68.2(3) no
Pd(1) P(2) C(1) P(1) . 3_656 3_656 3_656 -54.4(2) no
Pd(1) P(2) C(6) C(7) . 3_656 3_656 3_656 179.4(3) no
Pd(1) P(2) C(8) C(9) . 3_656 3_656 3_656 66.9(3) no
Cl(1) Pd(1) P(1) C(1) . . . . 104.68(9) no
Cl(1) Pd(1) P(1) C(2) . . . . -140.6(1) no
Cl(1) Pd(1) P(1) C(4) . . . . -18.3(1) no
Cl(1) Pd(1) P(2) C(1) . . 3_656 3_656 -56.82(9) no
Cl(1) Pd(1) P(2) C(6) . . 3_656 3_656 -179.9(1) no
Cl(1) Pd(1) P(2) C(8) . . 3_656 3_656 58.2(1) no
Cl(2) Pd(1) P(1) C(1) . . . . -82.20(9) no
Cl(2) Pd(1) P(1) C(2) . . . . 32.5(1) no
Cl(2) Pd(1) P(1) C(4) . . . . 154.8(1) no
Cl(2) Pd(1) P(2) C(1) . . 3_656 3_656 130.11(9) no
Cl(2) Pd(1) P(2) C(6) . . 3_656 3_656 7.1(1) no
Cl(2) Pd(1) P(2) C(8) . . 3_656 3_656 -114.9(1) no
P(1) Pd(1) P(2) C(1) . . 3_656 3_656 26.7(3) no
P(1) Pd(1) P(2) C(6) . . 3_656 3_656 -96.3(3) no
P(1) Pd(1) P(2) C(8) . . 3_656 3_656 141.7(3) no
P(1) C(1) P(2) C(6) . . . . -73.7(2) no
P(1) C(1) P(2) C(8) . . . . 176.3(1) no
P(2) Pd(1) P(1) C(1) . 3_656 3_656 3_656 -21.3(3) no
P(2) Pd(1) P(1) C(2) . 3_656 3_656 3_656 -136.0(3) no
P(2) Pd(1) P(1) C(4) . 3_656 3_656 3_656 101.6(3) no
P(2) C(1) P(1) C(2) . . . . -176.3(2) no
P(2) C(1) P(1) C(4) . . . . 74.3(2) no
C(1) P(1) C(2) C(3) . . . . -62.9(3) no
C(1) P(1) C(4) C(5) . . . . 167.3(2) no
C(1) P(2) C(6) C(7) . . . . -53.7(3) no
C(1) P(2) C(8) C(9) . . . . 172.2(2) no
C(2) P(1) C(4) C(5) . . . . 59.7(3) no
C(3) C(2) P(1) C(4) . . . . 49.0(3) no
C(6) P(2) C(8) C(9) . . . . 60.9(3) no
C(7) C(6) P(2) C(8) . . . . 54.1(3) no
